data_4061562
_journal_name_full Organometallics
_journal_paper_doi 10.1021/om0503489
_journal_year 2005
_chemical_formula_sum 'C55 H51 B F24 P3 Rh'
_chemical_formula_weight 1374.59
_space_group_IT_number 61
_symmetry_cell_setting orthorhombic
_symmetry_space_group_name_Hall '-P 2ac 2ab'
_symmetry_space_group_name_H-M 'P b c a'
_cell_angle_alpha 90.00
_cell_angle_beta 90.00
_cell_angle_gamma 90.00
_cell_formula_units_Z 8
_cell_length_a 24.974(5)
_cell_length_b 18.245(4)
_cell_length_c 25.181(5)
_cell_measurement_temperature 150(2)
_cell_volume 11474(4)
_diffrn_ambient_temperature 150(2)
_exptl_crystal_density_diffrn 1.592
_cod_database_code 4061562

loop_
_symmetry_equiv_pos_as_xyz
'x, y, z'
'-x+1/2, -y, z+1/2'
'x+1/2, -y+1/2, -z'
'-x, y+1/2, -z+1/2'
'-x, -y, -z'
'x-1/2, y, -z-1/2'
'-x-1/2, y-1/2, z'
'x, -y-1/2, z-1/2'

loop_
_atom_site_label
_atom_site_type_symbol
_atom_site_fract_x
_atom_site_fract_y
_atom_site_fract_z
_atom_site_U_iso_or_equiv
_atom_site_adp_type
_atom_site_occupancy
_atom_site_symmetry_multiplicity
_atom_site_calc_flag
_atom_site_refinement_flags
_atom_site_disorder_assembly
_atom_site_disorder_group
Rh1 Rh 0.206041(12) 0.750695(16) 0.486977(11) 0.02840(11) Uani 1 1 d . . .
P1 P 0.10339(4) 0.75314(5) 0.49280(4) 0.0310(2) Uani 1 1 d . . .
P2 P 0.18975(4) 0.76094(5) 0.58554(4) 0.0308(2) Uani 1 1 d . . .
P3 P 0.18888(4) 0.88661(5) 0.49705(4) 0.0312(2) Uani 1 1 d . . .
F1 F 0.05809(15) 0.16024(15) 0.01702(10) 0.0680(9) Uani 1 1 d . . .
F2 F 0.07225(10) 0.09611(12) 0.08663(10) 0.0470(6) Uani 1 1 d . . .
F3 F -0.00518(10) 0.13821(14) 0.07233(11) 0.0539(7) Uani 1 1 d . . .
F4 F 0.0997(2) 0.47823(16) 0.10448(14) 0.0547(13) Uani 0.807(8) 1 d P A 1
F4A F 0.1530(6) 0.4298(8) 0.0899(7) 0.045(4) Uiso 0.193(8) 1 d P A 2
F5 F 0.14631(17) 0.41563(19) 0.0513(3) 0.088(2) Uani 0.807(8) 1 d P A 1
F5A F 0.1019(6) 0.4107(7) 0.0252(5) 0.033(4) Uiso 0.193(8) 1 d P A 2
F6 F 0.06569(19) 0.4368(2) 0.03451(15) 0.0691(17) Uani 0.807(8) 1 d P A 1
F6A F 0.0722(7) 0.4699(10) 0.0913(7) 0.053(5) Uiso 0.193(8) 1 d P A 2
F7 F 0.10193(13) 0.55034(17) 0.39242(13) 0.0731(9) Uani 1 1 d . . .
F8 F 0.06275(19) 0.4751(2) 0.43844(13) 0.1055(14) Uani 1 1 d U . .
F9 F 0.13705(19) 0.4481(2) 0.40486(19) 0.1442(19) Uani 1 1 d U . .
F10 F -0.07756(12) 0.54426(16) 0.29702(13) 0.0708(9) Uani 1 1 d . . .
F11 F -0.05347(11) 0.52024(18) 0.21794(12) 0.0663(9) Uani 1 1 d . . .
F12 F -0.09847(9) 0.44342(14) 0.26101(12) 0.0527(7) Uani 1 1 d . . .
F13 F 0.26783(12) 0.38488(16) 0.21058(11) 0.0624(8) Uani 1 1 d . . .
F14 F 0.26880(12) 0.39397(15) 0.29386(12) 0.0665(8) Uani 1 1 d . . .
F15 F 0.32177(11) 0.31983(16) 0.25617(17) 0.0824(11) Uani 1 1 d . . .
F16 F 0.26894(9) 0.06930(14) 0.28242(13) 0.0577(8) Uani 1 1 d . . .
F17 F 0.19092(10) 0.05081(12) 0.31401(11) 0.0481(6) Uani 1 1 d . . .
F18 F 0.20304(13) 0.04489(14) 0.23091(11) 0.0600(8) Uani 1 1 d . . .
F19 F -0.11249(11) 0.1505(2) 0.21490(11) 0.0742(10) Uani 1 1 d . . .
F20 F -0.14477(9) 0.15098(19) 0.29278(12) 0.0642(8) Uani 1 1 d . . .
F21 F -0.10892(12) 0.05452(16) 0.26291(14) 0.0707(9) Uani 1 1 d . . .
F22 F -0.00605(12) 0.07918(18) 0.43478(11) 0.0731(10) Uani 1 1 d . . .
F23 F 0.07516(12) 0.09681(18) 0.41369(11) 0.0676(9) Uani 1 1 d . . .
F24 F 0.03020(14) 0.18342(15) 0.44603(10) 0.0678(9) Uani 1 1 d . . .
C1 C 0.13694(15) 0.8329(2) 0.47105(14) 0.0286(8) Uani 1 1 d . . .
C2 C 0.21147(14) 0.8418(2) 0.55399(15) 0.0293(8) Uani 1 1 d . . .
C3 C 0.13484(15) 0.7244(2) 0.55082(15) 0.0288(8) Uani 1 1 d . B .
C4 C 0.10944(15) 0.8669(2) 0.42028(15) 0.0339(9) Uani 1 1 d . . .
C5 C 0.09565(18) 0.8104(2) 0.37747(16) 0.0433(10) Uani 1 1 d . . .
H5A H 0.0734 0.8335 0.3501 0.065 Uiso 1 1 calc R . .
H5B H 0.0760 0.7696 0.3936 0.065 Uiso 1 1 calc R . .
H5C H 0.1287 0.7921 0.3613 0.065 Uiso 1 1 calc R . .
C6 C 0.05708(17) 0.9012(2) 0.44077(18) 0.0439(10) Uani 1 1 d . . .
H6A H 0.0381 0.9246 0.4112 0.066 Uiso 1 1 calc R . .
H6B H 0.0654 0.9380 0.4679 0.066 Uiso 1 1 calc R . .
H6C H 0.0344 0.8628 0.4562 0.066 Uiso 1 1 calc R . .
C7 C 0.14259(18) 0.9283(2) 0.39490(17) 0.0446(11) Uani 1 1 d . . .
H7A H 0.1777 0.9090 0.3845 0.067 Uiso 1 1 calc R . .
H7B H 0.1473 0.9681 0.4205 0.067 Uiso 1 1 calc R . .
H7C H 0.1239 0.9468 0.3634 0.067 Uiso 1 1 calc R . .
C8 C 0.25887(16) 0.8818(2) 0.58201(16) 0.0375(9) Uani 1 1 d . . .
C9 C 0.30076(18) 0.9086(3) 0.5414(2) 0.0565(13) Uani 1 1 d . . .
H9A H 0.3168 0.8663 0.5235 0.085 Uiso 1 1 calc R . .
H9B H 0.3287 0.9364 0.5599 0.085 Uiso 1 1 calc R . .
H9C H 0.2833 0.9402 0.5151 0.085 Uiso 1 1 calc R . .
C10 C 0.2343(2) 0.9481(3) 0.6103(2) 0.0540(13) Uani 1 1 d . . .
H10A H 0.2626 0.9753 0.6287 0.081 Uiso 1 1 calc R . .
H10B H 0.2076 0.9313 0.6360 0.081 Uiso 1 1 calc R . .
H10C H 0.2171 0.9801 0.5841 0.081 Uiso 1 1 calc R . .
C11 C 0.28788(17) 0.8341(3) 0.62382(17) 0.0444(10) Uani 1 1 d . . .
H11A H 0.3029 0.7906 0.6066 0.067 Uiso 1 1 calc R . .
H11B H 0.2623 0.8189 0.6512 0.067 Uiso 1 1 calc R . .
H11C H 0.3168 0.8626 0.6402 0.067 Uiso 1 1 calc R . .
C12 C 0.10954(17) 0.6549(2) 0.57723(16) 0.0360(9) Uani 1 1 d . . .
C13 C 0.1541(4) 0.6003(5) 0.5958(5) 0.048(2) Uani 0.568(14) 1 d P B 1
H13A H 0.1375 0.5587 0.6142 0.073 Uiso 0.568(14) 1 calc PR B 1
H13B H 0.1787 0.6254 0.6201 0.073 Uiso 0.568(14) 1 calc PR B 1
H13C H 0.1740 0.5825 0.5649 0.073 Uiso 0.568(14) 1 calc PR B 1
C13A C 0.1440(6) 0.6167(8) 0.6146(6) 0.046(4) Uiso 0.432(14) 1 d P B 2
H13D H 0.1266 0.5714 0.6262 0.069 Uiso 0.432(14) 1 calc PR B 2
H13E H 0.1507 0.6481 0.6455 0.069 Uiso 0.432(14) 1 calc PR B 2
H13F H 0.1781 0.6049 0.5973 0.069 Uiso 0.432(14) 1 calc PR B 2
C14 C 0.0828(5) 0.6844(4) 0.6292(4) 0.055(3) Uani 0.568(14) 1 d P B 1
H14A H 0.0570 0.7229 0.6201 0.083 Uiso 0.568(14) 1 calc PR B 1
H14B H 0.1104 0.7045 0.6527 0.083 Uiso 0.568(14) 1 calc PR B 1
H14C H 0.0642 0.6442 0.6472 0.083 Uiso 0.568(14) 1 calc PR B 1
C14A C 0.0554(5) 0.6770(7) 0.6013(5) 0.049(3) Uiso 0.432(14) 1 d P B 2
H14D H 0.0351 0.7058 0.5753 0.073 Uiso 0.432(14) 1 calc PR B 2
H14E H 0.0614 0.7064 0.6333 0.073 Uiso 0.432(14) 1 calc PR B 2
H14F H 0.0352 0.6328 0.6105 0.073 Uiso 0.432(14) 1 calc PR B 2
C15 C 0.0703(5) 0.6154(6) 0.5439(4) 0.065(3) Uani 0.568(14) 1 d PU B 1
H15A H 0.0578 0.5717 0.5627 0.097 Uiso 0.568(14) 1 calc PR B 1
H15B H 0.0873 0.6009 0.5104 0.097 Uiso 0.568(14) 1 calc PR B 1
H15C H 0.0398 0.6476 0.5364 0.097 Uiso 0.568(14) 1 calc PR B 1
C15A C 0.0961(5) 0.5958(6) 0.5309(4) 0.040(3) Uiso 0.432(14) 1 d P B 2
H15D H 0.0772 0.5538 0.5463 0.060 Uiso 0.432(14) 1 calc PR B 2
H15E H 0.1295 0.5791 0.5145 0.060 Uiso 0.432(14) 1 calc PR B 2
H15F H 0.0734 0.6189 0.5039 0.060 Uiso 0.432(14) 1 calc PR B 2
C16 C 0.2576(2) 0.6564(3) 0.5052(2) 0.0671(17) Uani 1 1 d . . .
H16 H 0.2412 0.6527 0.5392 0.081 Uiso 1 1 calc R . .
C17 C 0.28976(19) 0.7168(3) 0.49644(19) 0.0533(13) Uani 1 1 d . . .
H17 H 0.2914 0.7529 0.5236 0.064 Uiso 1 1 calc R . .
C18 C 0.32278(19) 0.7298(4) 0.44653(19) 0.0615(15) Uani 1 1 d . . .
H18A H 0.3545 0.7596 0.4560 0.074 Uiso 1 1 calc R . .
H18B H 0.3358 0.6820 0.4332 0.074 Uiso 1 1 calc R . .
C19 C 0.29369(17) 0.7671(3) 0.40349(19) 0.0563(14) Uani 1 1 d . . .
H19A H 0.3070 0.7483 0.3691 0.068 Uiso 1 1 calc R . .
H19B H 0.3021 0.8201 0.4050 0.068 Uiso 1 1 calc R . .
C20 C 0.23372(17) 0.7581(3) 0.40498(15) 0.0421(10) Uani 1 1 d . . .
H20 H 0.2130 0.8016 0.4020 0.051 Uiso 1 1 calc R . .
C21 C 0.20559(18) 0.6928(3) 0.41031(18) 0.0472(11) Uani 1 1 d . . .
H21 H 0.1677 0.6944 0.4133 0.057 Uiso 1 1 calc R . .
C22 C 0.2333(2) 0.6201(3) 0.4115(3) 0.0778(19) Uani 1 1 d . . .
H22A H 0.2102 0.5832 0.3940 0.093 Uiso 1 1 calc R . .
H22B H 0.2669 0.6235 0.3909 0.093 Uiso 1 1 calc R . .
C23 C 0.2458(3) 0.5950(3) 0.4656(3) 0.085(2) Uani 1 1 d U . .
H23A H 0.2772 0.5621 0.4640 0.102 Uiso 1 1 calc R . .
H23B H 0.2152 0.5659 0.4790 0.102 Uiso 1 1 calc R . .
C24 C 0.06776(13) 0.28334(18) 0.18515(13) 0.0223(7) Uani 1 1 d . . .
C25 C 0.05793(13) 0.22156(19) 0.15400(14) 0.0240(7) Uani 1 1 d . . .
H25 H 0.0494 0.1766 0.1711 0.029 Uiso 1 1 calc R . .
C26 C 0.06016(14) 0.22341(19) 0.09877(14) 0.0258(7) Uani 1 1 d . . .
C27 C 0.07288(14) 0.2874(2) 0.07212(14) 0.0273(8) Uani 1 1 d . . .
H27 H 0.0743 0.2889 0.0344 0.033 Uiso 1 1 calc R . .
C28 C 0.08354(14) 0.34959(19) 0.10244(14) 0.0252(7) Uani 1 1 d . A .
C29 C 0.08052(14) 0.34749(19) 0.15717(14) 0.0250(7) Uani 1 1 d . . .
H29 H 0.0873 0.3911 0.1766 0.030 Uiso 1 1 calc R . .
C30 C 0.04640(16) 0.1556(2) 0.06819(15) 0.0349(9) Uani 1 1 d . . .
C31 C 0.09973(17) 0.4185(2) 0.07478(15) 0.0352(9) Uani 1 1 d . . .
C32 C 0.05658(14) 0.35753(18) 0.27741(13) 0.0231(7) Uani 1 1 d . . .
C33 C 0.01085(14) 0.39459(18) 0.26080(13) 0.0242(7) Uani 1 1 d . . .
H33 H -0.0080 0.3764 0.2308 0.029 Uiso 1 1 calc R . .
C34 C -0.00851(14) 0.45691(18) 0.28592(14) 0.0261(7) Uani 1 1 d . . .
C35 C 0.01841(15) 0.48571(19) 0.32939(14) 0.0302(8) Uani 1 1 d . . .
H35 H 0.0059 0.5287 0.3466 0.036 Uiso 1 1 calc R . .
C36 C 0.06390(15) 0.4501(2) 0.34686(15) 0.0323(8) Uani 1 1 d . . .
C37 C 0.08263(14) 0.38719(19) 0.32157(14) 0.0279(8) Uani 1 1 d . . .
H37 H 0.1139 0.3638 0.3347 0.033 Uiso 1 1 calc R . .
C38 C -0.05901(16) 0.4911(2) 0.26608(16) 0.0319(8) Uani 1 1 d . . .
C39 C 0.0930(2) 0.4794(3) 0.39438(19) 0.0506(12) Uani 1 1 d . . .
C40 C 0.13527(14) 0.25630(18) 0.25934(13) 0.0223(7) Uani 1 1 d . . .
C41 C 0.15121(13) 0.18304(18) 0.26604(13) 0.0228(7) Uani 1 1 d . . .
H41 H 0.1244 0.1462 0.2684 0.027 Uiso 1 1 calc R . .
C42 C 0.20489(14) 0.16238(19) 0.26939(14) 0.0254(7) Uani 1 1 d . . .
C43 C 0.24520(14) 0.2145(2) 0.26635(14) 0.0267(8) Uani 1 1 d . . .
H43 H 0.2818 0.2009 0.2694 0.032 Uiso 1 1 calc R . .
C44 C 0.23046(14) 0.28706(19) 0.25870(14) 0.0259(7) Uani 1 1 d . . .
C45 C 0.17702(14) 0.30710(19) 0.25505(13) 0.0248(7) Uani 1 1 d . . .
H45 H 0.1684 0.3572 0.2494 0.030 Uiso 1 1 calc R . .
C46 C 0.21758(15) 0.0825(2) 0.27442(16) 0.0329(9) Uani 1 1 d . . .
C47 C 0.27237(16) 0.3454(2) 0.25447(17) 0.0367(9) Uani 1 1 d . . .
C48 C 0.03203(13) 0.22058(18) 0.27869(13) 0.0222(7) Uani 1 1 d . . .
C49 C -0.01693(14) 0.19721(19) 0.25768(14) 0.0255(7) Uani 1 1 d . . .
H49 H -0.0273 0.2133 0.2233 0.031 Uiso 1 1 calc R . .
C50 C -0.05086(14) 0.1510(2) 0.28595(15) 0.0287(8) Uani 1 1 d . . .
C51 C -0.03778(14) 0.12666(19) 0.33635(15) 0.0281(8) Uani 1 1 d . . .
H51 H -0.0610 0.0949 0.3554 0.034 Uiso 1 1 calc R . .
C52 C 0.01009(14) 0.14992(19) 0.35809(14) 0.0262(7) Uani 1 1 d . . .
C53 C 0.04370(13) 0.19641(18) 0.32988(13) 0.0231(7) Uani 1 1 d . . .
H53 H 0.0760 0.2124 0.3462 0.028 Uiso 1 1 calc R . .
C54 C -0.10345(16) 0.1270(2) 0.26328(17) 0.0390(10) Uani 1 1 d . . .
C55 C 0.02633(16) 0.1271(2) 0.41277(15) 0.0350(9) Uani 1 1 d . . .
B1 B 0.07268(16) 0.2790(2) 0.25002(16) 0.0223(8) Uani 1 1 d . . .

loop_
_atom_site_aniso_label
_atom_site_aniso_U_11
_atom_site_aniso_U_22
_atom_site_aniso_U_33
_atom_site_aniso_U_23
_atom_site_aniso_U_13
_atom_site_aniso_U_12
Rh1 0.03200(18) 0.02970(17) 0.02352(17) 0.00374(12) 0.00490(11) 0.00339(12)
P1 0.0327(5) 0.0331(5) 0.0272(5) 0.0061(4) -0.0004(4) -0.0029(4)
P2 0.0349(5) 0.0336(5) 0.0239(5) 0.0049(4) 0.0002(4) -0.0002(4)
P3 0.0351(5) 0.0297(5) 0.0288(5) 0.0046(4) -0.0033(4) -0.0015(4)
F1 0.131(3) 0.0492(16) 0.0239(13) -0.0119(11) 0.0104(15) -0.0239(17)
F2 0.0579(15) 0.0307(12) 0.0523(15) -0.0124(11) -0.0032(12) 0.0070(11)
F3 0.0444(15) 0.0511(15) 0.0661(18) -0.0180(13) -0.0128(13) -0.0100(12)
F4 0.103(4) 0.0214(15) 0.039(2) 0.0002(13) 0.012(2) -0.0059(18)
F5 0.070(3) 0.040(2) 0.154(6) 0.017(3) 0.078(4) -0.0002(19)
F6 0.091(4) 0.061(2) 0.056(2) 0.0355(19) -0.031(2) -0.027(2)
F7 0.091(2) 0.0596(18) 0.069(2) -0.0199(15) -0.0274(17) -0.0184(17)
F8 0.159(3) 0.122(3) 0.0362(17) -0.0112(18) -0.014(2) -0.054(3)
F9 0.146(3) 0.135(3) 0.152(3) -0.104(3) -0.123(3) 0.090(2)
F10 0.0660(18) 0.0616(18) 0.085(2) -0.0388(16) -0.0300(16) 0.0381(15)
F11 0.0500(16) 0.088(2) 0.0607(18) 0.0459(17) -0.0020(14) 0.0115(15)
F12 0.0304(13) 0.0421(14) 0.086(2) 0.0099(13) -0.0116(13) -0.0024(11)
F13 0.0735(19) 0.0628(17) 0.0508(17) 0.0224(14) 0.0001(14) -0.0353(15)
F14 0.080(2) 0.0568(17) 0.0625(19) -0.0205(15) 0.0046(15) -0.0390(16)
F15 0.0271(14) 0.0538(17) 0.166(4) 0.018(2) 0.0030(17) -0.0108(13)
F16 0.0293(13) 0.0400(14) 0.104(2) 0.0170(14) 0.0066(14) 0.0109(11)
F17 0.0517(15) 0.0318(12) 0.0607(17) 0.0161(12) 0.0178(13) 0.0056(11)
F18 0.096(2) 0.0302(13) 0.0539(17) -0.0125(12) -0.0084(15) 0.0112(13)
F19 0.0473(16) 0.133(3) 0.0420(16) 0.0183(17) -0.0203(13) -0.0365(18)
F20 0.0234(12) 0.107(2) 0.0624(19) -0.0152(17) 0.0000(12) 0.0009(14)
F21 0.0487(16) 0.0539(17) 0.110(3) -0.0132(17) -0.0251(16) -0.0167(14)
F22 0.078(2) 0.101(2) 0.0406(16) 0.0342(16) -0.0133(14) -0.0471(18)
F23 0.0617(18) 0.095(2) 0.0459(16) 0.0272(16) -0.0057(13) 0.0252(17)
F24 0.119(3) 0.0540(16) 0.0306(14) -0.0064(12) -0.0218(15) -0.0011(17)
C1 0.0305(19) 0.0309(19) 0.0244(18) 0.0049(15) 0.0016(15) 0.0021(16)
C2 0.0295(19) 0.0324(19) 0.0261(19) -0.0018(15) -0.0001(15) 0.0005(16)
C3 0.0326(19) 0.0291(18) 0.0246(19) 0.0023(15) 0.0019(15) 0.0012(16)
C4 0.035(2) 0.040(2) 0.027(2) 0.0075(16) -0.0050(16) -0.0024(17)
C5 0.050(3) 0.052(3) 0.028(2) 0.0051(19) -0.0091(19) -0.005(2)
C6 0.042(2) 0.048(2) 0.042(2) 0.011(2) -0.0050(19) 0.006(2)
C7 0.051(3) 0.047(2) 0.036(2) 0.016(2) -0.006(2) -0.006(2)
C8 0.034(2) 0.041(2) 0.038(2) 0.0035(18) -0.0089(17) -0.0026(18)
C9 0.039(2) 0.075(3) 0.056(3) 0.025(3) -0.011(2) -0.014(2)
C10 0.058(3) 0.043(2) 0.061(3) -0.012(2) -0.019(2) -0.007(2)
C11 0.044(2) 0.056(3) 0.033(2) 0.004(2) -0.0109(19) -0.006(2)
C12 0.043(2) 0.0295(19) 0.036(2) 0.0071(17) 0.0035(18) -0.0035(17)
C13 0.065(6) 0.028(4) 0.052(6) 0.014(4) 0.011(5) 0.009(4)
C14 0.072(7) 0.040(4) 0.055(6) 0.014(4) 0.044(5) 0.006(4)
C15 0.072(6) 0.058(5) 0.064(5) 0.020(4) -0.016(5) -0.026(5)
C16 0.095(4) 0.062(3) 0.045(3) 0.020(2) 0.033(3) 0.049(3)
C17 0.047(3) 0.078(4) 0.035(2) 0.009(2) 0.008(2) 0.039(3)
C18 0.038(2) 0.111(4) 0.036(3) 0.009(3) 0.005(2) 0.017(3)
C19 0.037(2) 0.095(4) 0.037(3) 0.010(3) 0.010(2) -0.007(2)
C20 0.039(2) 0.067(3) 0.0202(19) -0.0039(19) 0.0063(17) 0.003(2)
C21 0.041(2) 0.057(3) 0.043(3) -0.023(2) 0.006(2) -0.001(2)
C22 0.068(4) 0.055(3) 0.110(5) -0.035(3) 0.003(3) 0.007(3)
C23 0.126(5) 0.046(3) 0.082(4) 0.006(3) 0.050(4) 0.025(3)
C24 0.0204(16) 0.0247(17) 0.0219(18) -0.0006(14) -0.0010(13) 0.0024(14)
C25 0.0249(17) 0.0244(16) 0.0227(18) 0.0030(14) -0.0009(14) 0.0010(14)
C26 0.0257(18) 0.0292(17) 0.0224(18) -0.0026(14) -0.0004(14) 0.0023(15)
C27 0.0266(18) 0.036(2) 0.0192(17) -0.0008(15) -0.0002(14) 0.0021(16)
C28 0.0237(17) 0.0293(18) 0.0226(18) 0.0004(14) 0.0001(14) -0.0008(14)
C29 0.0271(18) 0.0241(17) 0.0239(18) -0.0042(14) -0.0011(14) -0.0007(14)
C30 0.043(2) 0.034(2) 0.027(2) -0.0042(16) -0.0001(17) -0.0022(18)
C31 0.045(2) 0.033(2) 0.027(2) -0.0006(16) 0.0031(17) -0.0017(18)
C32 0.0262(17) 0.0226(16) 0.0205(17) 0.0003(13) -0.0004(14) 0.0002(14)
C33 0.0278(18) 0.0235(17) 0.0212(17) 0.0000(14) -0.0022(14) -0.0025(14)
C34 0.0290(18) 0.0220(16) 0.0272(19) 0.0024(14) 0.0004(15) -0.0011(14)
C35 0.040(2) 0.0252(18) 0.0255(19) -0.0038(15) -0.0017(16) 0.0034(16)
C36 0.037(2) 0.0310(19) 0.029(2) -0.0073(16) -0.0059(16) 0.0013(17)
C37 0.0293(19) 0.0259(18) 0.0284(19) -0.0002(15) -0.0064(15) 0.0027(15)
C38 0.035(2) 0.0226(18) 0.038(2) 0.0014(16) -0.0037(17) 0.0041(16)
C39 0.063(3) 0.043(3) 0.046(3) -0.018(2) -0.020(2) 0.019(2)
C40 0.0256(17) 0.0250(17) 0.0162(16) -0.0021(13) -0.0013(13) -0.0020(14)
C41 0.0258(17) 0.0220(16) 0.0207(17) -0.0016(13) 0.0011(14) -0.0054(14)
C42 0.0292(19) 0.0252(17) 0.0218(18) -0.0008(14) 0.0030(14) 0.0000(14)
C43 0.0206(17) 0.0329(19) 0.0266(19) -0.0023(15) 0.0021(14) -0.0011(15)
C44 0.0269(18) 0.0291(18) 0.0216(18) 0.0014(14) 0.0016(14) -0.0066(15)
C45 0.0307(19) 0.0212(16) 0.0225(18) -0.0004(14) -0.0030(14) 0.0005(15)
C46 0.030(2) 0.0295(19) 0.039(2) 0.0023(17) 0.0027(17) 0.0025(16)
C47 0.034(2) 0.035(2) 0.040(2) 0.0037(18) 0.0006(18) -0.0090(18)
C48 0.0237(17) 0.0212(16) 0.0218(17) -0.0038(13) 0.0019(13) 0.0034(14)
C49 0.0238(17) 0.0310(18) 0.0216(18) -0.0001(14) -0.0032(14) 0.0054(15)
C50 0.0234(17) 0.0320(19) 0.031(2) -0.0044(16) 0.0002(15) -0.0020(15)
C51 0.0262(18) 0.0277(18) 0.030(2) -0.0010(15) 0.0061(15) -0.0031(15)
C52 0.0272(18) 0.0273(18) 0.0240(18) -0.0012(14) 0.0029(14) 0.0005(15)
C53 0.0226(17) 0.0259(17) 0.0207(17) -0.0050(14) -0.0020(13) 0.0004(14)
C54 0.029(2) 0.050(3) 0.039(2) -0.0032(19) -0.0035(17) -0.0056(19)
C55 0.041(2) 0.036(2) 0.028(2) 0.0038(17) 0.0014(17) -0.0057(18)
B1 0.0225(19) 0.0226(18) 0.0218(19) 0.0004(15) -0.0042(15) 0.0008(16)

loop_
_geom_bond_atom_site_label_1
_geom_bond_atom_site_label_2
_geom_bond_distance
_geom_bond_site_symmetry_2
_geom_bond_publ_flag
Rh1 C20 2.182(4) . ?
Rh1 C17 2.193(4) . ?
Rh1 C16 2.197(5) . ?
Rh1 C21 2.200(4) . ?
Rh1 C1 2.321(4) . ?
Rh1 C2 2.372(4) . ?
Rh1 C3 2.445(4) . ?
Rh1 P2 2.5220(11) . ?
Rh1 P3 2.5293(12) . ?
Rh1 P1 2.5683(12) . ?
P1 C3 1.739(4) . ?
P1 C1 1.766(4) . ?
P2 C3 1.758(4) . ?
P2 C2 1.761(4) . ?
P3 C2 1.745(4) . ?
P3 C1 1.753(4) . ?
F1 C30 1.324(5) . ?
F2 C30 1.345(5) . ?
F3 C30 1.331(5) . ?
F4 C31 1.322(5) . ?
F4A C31 1.398(14) . ?
F5 C31 1.306(5) . ?
F5A C31 1.258(12) . ?
F6 C31 1.365(5) . ?
F6A C31 1.236(17) . ?
F7 C39 1.314(5) . ?
F8 C39 1.345(6) . ?
F9 C39 1.267(5) . ?
F10 C38 1.327(4) . ?
F11 C38 1.331(5) . ?
F12 C38 1.321(4) . ?
F13 C47 1.324(5) . ?
F14 C47 1.333(5) . ?
F15 C47 1.319(5) . ?
F16 C46 1.321(4) . ?
F17 C46 1.331(4) . ?
F18 C46 1.342(5) . ?
F19 C54 1.312(5) . ?
F20 C54 1.345(5) . ?
F21 C54 1.329(5) . ?
F22 C55 1.314(4) . ?
F23 C55 1.339(5) . ?
F24 C55 1.329(5) . ?
C1 C4 1.578(5) . ?
C2 C8 1.559(5) . ?
C3 C12 1.565(5) . ?
C4 C5 1.530(6) . ?
C4 C7 1.532(6) . ?
C4 C6 1.539(6) . ?
C8 C10 1.532(6) . ?
C8 C9 1.543(6) . ?
C8 C11 1.546(6) . ?
C12 C13A 1.454(14) . ?
C12 C15 1.478(10) . ?
C12 C14A 1.534(12) . ?
C12 C14 1.564(9) . ?
C12 C13 1.566(10) . ?
C12 C15A 1.624(12) . ?
C16 C17 1.382(8) . ?
C16 C23 1.529(9) . ?
C17 C18 1.522(6) . ?
C18 C19 1.471(7) . ?
C19 C20 1.507(6) . ?
C20 C21 1.389(6) . ?
C21 C22 1.497(7) . ?
C22 C23 1.472(9) . ?
C24 C25 1.395(5) . ?
C24 C29 1.403(5) . ?
C24 B1 1.640(5) . ?
C25 C26 1.392(5) . ?
C26 C27 1.384(5) . ?
C26 C30 1.498(5) . ?
C27 C28 1.393(5) . ?
C28 C29 1.381(5) . ?
C28 C31 1.492(5) . ?
C32 C33 1.392(5) . ?
C32 C37 1.397(5) . ?
C32 B1 1.639(5) . ?
C33 C34 1.388(5) . ?
C34 C35 1.388(5) . ?
C34 C38 1.493(5) . ?
C35 C36 1.380(5) . ?
C36 C37 1.394(5) . ?
C36 C39 1.498(6) . ?
C40 C45 1.399(5) . ?
C40 C41 1.405(5) . ?
C40 B1 1.634(5) . ?
C41 C42 1.395(5) . ?
C42 C43 1.387(5) . ?
C42 C46 1.497(5) . ?
C43 C44 1.387(5) . ?
C44 C45 1.387(5) . ?
C44 C47 1.496(5) . ?
C48 C53 1.393(5) . ?
C48 C49 1.399(5) . ?
C48 B1 1.640(5) . ?
C49 C50 1.391(5) . ?
C50 C51 1.384(5) . ?
C50 C54 1.498(5) . ?
C51 C52 1.382(5) . ?
C52 C53 1.389(5) . ?
C52 C55 1.494(5) . ?
